data_7710565
loop_
_publ_author_name
'Dunes&#x0326;, Gabriel'
'Soran, Albert'
'Silvestru, Cristian'

_publ_section_title
;
 Organopnictogen(III) bis(arylthiolates) containing NCN-aryl pincer
 ligands: from synthesis and characterization to reactivity
;
_journal_name_full 'Dalton Transactions'
_journal_paper_doi 10.1039/D2DT01436J
_journal_year 2022
_chemical_formula_moiety 'C32 H41 N2 O2 S2 Sb, C4 H8 O'
_chemical_formula_sum 'C36 H49 N2 O3 S2 Sb'
_chemical_formula_weight 743.64
_space_group_crystal_system triclinic
_space_group_IT_number 2
_space_group_name_Hall '-P 1'
_space_group_name_H-M_alt 'P -1'
_atom_sites_solution_hydrogens geom
_atom_sites_solution_primary dual
_atom_sites_solution_secondary difmap
_audit_update_record
;
2022-02-18 deposited with the CCDC.	2022-06-07 downloaded from the CCDC.
;
_cell_angle_alpha 83.6510(10)
_cell_angle_beta 85.3440(10)
_cell_angle_gamma 88.7400(10)
_cell_formula_units_Z 2
_cell_length_a 8.7258(2)
_cell_length_b 12.5825(3)
_cell_length_c 16.0673(4)
_cell_measurement_reflns_used 9981
_cell_measurement_temperature 100.(2)
_cell_measurement_theta_max 28.2696
_cell_measurement_theta_min 2.8354
_cell_volume 1747.31(7)
_computing_cell_refinement 'SAINT V8.38A (Bruker AXS Inc., 2017)'
_computing_data_collection 'Bruker APEX4 2021.10-0'
_computing_data_reduction 'SAINT V8.38A (Bruker AXS Inc., 2017)'
_computing_molecular_graphics 'shelXle (C.B. Huebschle, rev 1328)'
_computing_publication_material 'Bruker APEX4 2021.10-0'
_computing_structure_refinement 'SHELXL-2019/1 (Sheldrick, 2019)'
_computing_structure_solution 'SHELXT 2014/5 (Sheldrick, 2014)'
_diffrn_ambient_temperature 100.(2)
_diffrn_measured_fraction_theta_full 0.999
_diffrn_measured_fraction_theta_max 0.999
_diffrn_measurement_device 'Bruker D8 Venture'
_diffrn_measurement_device_type 'three-circle diffractometer'
_diffrn_measurement_method '\f and \w scans'
_diffrn_radiation_monochromator 'multilayer mirror optics'
_diffrn_radiation_probe x-ray
_diffrn_radiation_type 'Mo K\a'
_diffrn_radiation_wavelength 0.71073
_diffrn_reflns_av_R_equivalents 0.0253
_diffrn_reflns_av_unetI/netI 0.0179
_diffrn_reflns_limit_h_max 11
_diffrn_reflns_limit_h_min -11
_diffrn_reflns_limit_k_max 16
_diffrn_reflns_limit_k_min -16
_diffrn_reflns_limit_l_max 21
_diffrn_reflns_limit_l_min -21
_diffrn_reflns_number 53453
_diffrn_reflns_theta_full 25.24
_diffrn_reflns_theta_max 28.28
_diffrn_reflns_theta_min 2.34
_diffrn_source 'Incoatec Mo--I\mS 3.0 microfocus source'
_exptl_absorpt_coefficient_mu 0.946
_exptl_absorpt_correction_T_max 0.96
_exptl_absorpt_correction_T_min 0.90
_exptl_absorpt_correction_type multi-scan
_exptl_absorpt_process_details
;
Krause, L., Herbst-Irmer, R., Sheldrick G.M. & Stalke D.,
J. Appl. Cryst. 48 (2015) 3-10
;
_exptl_crystal_colour 'clear pale yellow'
_exptl_crystal_density_diffrn 1.413
_exptl_crystal_density_method 'not measured'
_exptl_crystal_description block
_exptl_crystal_F_000 772
_exptl_crystal_size_max 0.118
_exptl_crystal_size_mid 0.049
_exptl_crystal_size_min 0.043
_refine_diff_density_max 0.380
_refine_diff_density_min -0.271
_refine_ls_extinction_method none
_refine_ls_goodness_of_fit_ref 1.077
_refine_ls_hydrogen_treatment constr
_refine_ls_matrix_type full
_refine_ls_number_parameters 456
_refine_ls_number_reflns 8687
_refine_ls_number_restraints 327
_refine_ls_restrained_S_all 1.060
_refine_ls_R_factor_all 0.0201
_refine_ls_R_factor_gt 0.0172
_refine_ls_shift/su_max 0.003
_refine_ls_shift/su_mean 0.000
_refine_ls_structure_factor_coef Fsqd
_refine_ls_weighting_details 'w=1/[\s^2^(Fo^2^)+(0.0115P)^2^+0.7445P] where P=(Fo^2^+2Fc^2^)/3'
_refine_ls_weighting_scheme calc
_refine_ls_wR_factor_gt 0.0368
_refine_ls_wR_factor_ref 0.0379
_reflns_Friedel_coverage 0.000
_reflns_number_gt 8089
_reflns_number_total 8687
_reflns_threshold_expression 'I > 2\s(I)'
_cod_data_source_file d2dt01436j2.cif
_cod_data_source_block 0128alb
_cod_database_code 7710565

loop_
_space_group_symop_operation_xyz
'x, y, z'
'-x, -y, -z'

loop_
_atom_site_type_symbol
_atom_site_label
_atom_site_fract_x
_atom_site_fract_y
_atom_site_fract_z
_atom_site_U_iso_or_equiv
_atom_site_adp_type
_atom_site_calc_flag
_atom_site_refinement_flags_adp
_atom_site_refinement_flags_occupancy
_atom_site_refinement_flags_posn
_atom_site_occupancy
_atom_site_disorder_assembly
_atom_site_disorder_group
Sb Sb1 0.76122(2) 0.24260(2) 0.73717(2) 0.01276(3) Uani d . . . 1.000000 . .
S S1 0.67740(4) 0.42114(2) 0.67226(2) 0.01764(6) Uani d . . . 1.000000 . .
S S2 0.52033(3) 0.15661(2) 0.71439(2) 0.01636(6) Uani d . . . 1.000000 . .
O O1 0.77850(11) -0.12663(7) 0.89770(6) 0.02202(19) Uani d . . . 1.000000 . .
O O3 0.78715(16) 0.17124(11) 1.04021(9) 0.0535(4) Uani d . . . 1.000000 . .
N N1 0.91474(12) 0.04734(8) 0.78770(6) 0.0158(2) Uani d . . . 1.000000 . .
C C1 0.89153(14) 0.18763(9) 0.62855(7) 0.0146(2) Uani d . . . 1.000000 . .
C C2 1.02313(14) 0.12698(10) 0.64952(8) 0.0159(2) Uani d . . . 1.000000 . .
C C3 1.12716(15) 0.09449(11) 0.58677(8) 0.0205(3) Uani d . . . 1.000000 . .
H H3 1.215881 0.053825 0.601486 0.025000 Uiso calc U . R 1.000000 . .
C C4 1.10204(15) 0.12121(11) 0.50253(8) 0.0222(3) Uani d . . . 1.000000 . .
H H4 1.174436 0.100708 0.459615 0.027000 Uiso calc U . R 1.000000 . .
C C5 0.96970(15) 0.17827(10) 0.48202(8) 0.0197(3) Uani d . . . 1.000000 . .
H H5 0.950870 0.194492 0.424558 0.024000 Uiso calc U . R 1.000000 . .
C C6 0.86344(14) 0.21246(10) 0.54380(7) 0.0158(2) Uani d . . . 1.000000 . .
C C7 1.05186(14) 0.09446(10) 0.74007(8) 0.0178(2) Uani d . . . 1.000000 . .
H H7A 1.137867 0.041868 0.742823 0.021000 Uiso calc U . R 1.000000 . .
H H7B 1.082190 0.157937 0.765866 0.021000 Uiso calc U . R 1.000000 . .
C C8 0.94612(15) 0.02715(10) 0.87694(8) 0.0190(2) Uani d . . . 1.000000 . .
H H8A 0.964192 0.095961 0.898791 0.023000 Uiso calc U . R 1.000000 . .
H H8B 1.040471 -0.017460 0.882062 0.023000 Uiso calc U . R 1.000000 . .
C C9 0.81366(16) -0.02894(11) 0.92873(8) 0.0213(3) Uani d . . . 1.000000 . .
H H9A 0.840003 -0.044024 0.987696 0.026000 Uiso calc U . R 1.000000 . .
H H9B 0.721842 0.018688 0.927966 0.026000 Uiso calc U . R 1.000000 . .
C C10 0.74157(15) -0.10540(10) 0.81255(8) 0.0199(3) Uani d . . . 1.000000 . .
H H10A 0.650427 -0.057256 0.809648 0.024000 Uiso calc U . R 1.000000 . .
H H10B 0.715477 -0.173158 0.791351 0.024000 Uiso calc U . R 1.000000 . .
C C11 0.87492(15) -0.05398(10) 0.75765(8) 0.0177(2) Uani d . . . 1.000000 . .
H H11A 0.965093 -0.103118 0.758722 0.021000 Uiso calc U . R 1.000000 . .
H H11B 0.846773 -0.040367 0.698916 0.021000 Uiso calc U . R 1.000000 . .
C C17 0.77404(14) 0.50409(9) 0.73342(8) 0.0156(2) Uani d . . . 1.000000 . .
C C18 0.89915(15) 0.56374(10) 0.69357(8) 0.0201(3) Uani d . . . 1.000000 . .
C C19 0.96921(16) 0.63493(11) 0.73881(10) 0.0253(3) Uani d . . . 1.000000 . .
H H19 1.054170 0.675433 0.712869 0.030000 Uiso calc U . R 1.000000 . .
C C20 0.91687(17) 0.64763(11) 0.82117(10) 0.0277(3) Uani d . . . 1.000000 . .
H H20 0.965500 0.696668 0.851117 0.033000 Uiso calc U . R 1.000000 . .
C C21 0.79279(16) 0.58812(11) 0.85959(9) 0.0243(3) Uani d . . . 1.000000 . .
H H21 0.757830 0.596663 0.916038 0.029000 Uiso calc U . R 1.000000 . .
C C22 0.71881(15) 0.51614(10) 0.81665(8) 0.0186(2) Uani d . . . 1.000000 . .
C C23 0.95698(17) 0.55331(12) 0.60434(9) 0.0292(3) Uani d . . . 1.000000 . .
H H23A 1.054352 0.591244 0.591278 0.044000 Uiso calc U . R 1.000000 . .
H H23B 0.881106 0.584343 0.566581 0.044000 Uiso calc U . R 1.000000 . .
H H23C 0.973295 0.477538 0.596852 0.044000 Uiso calc U . R 1.000000 . .
C C24 0.57966(16) 0.45764(11) 0.85819(9) 0.0252(3) Uani d . . . 1.000000 . .
H H24A 0.551088 0.483956 0.912579 0.038000 Uiso calc U . R 1.000000 . .
H H24B 0.603181 0.380884 0.866774 0.038000 Uiso calc U . R 1.000000 . .
H H24C 0.494004 0.469965 0.822294 0.038000 Uiso calc U . R 1.000000 . .
C C25 0.38245(14) 0.23881(10) 0.76661(8) 0.0165(2) Uani d . . . 1.000000 . .
C C26 0.35675(14) 0.22284(10) 0.85487(8) 0.0193(3) Uani d . . . 1.000000 . .
C C27 0.24403(16) 0.28427(11) 0.89437(9) 0.0256(3) Uani d . . . 1.000000 . .
H H27 0.225436 0.273981 0.953774 0.031000 Uiso calc U . R 1.000000 . .
C C28 0.15836(17) 0.36048(12) 0.84797(10) 0.0318(3) Uani d . . . 1.000000 . .
H H28 0.082568 0.402566 0.875505 0.038000 Uiso calc U . R 1.000000 . .
C C29 0.18454(16) 0.37455(12) 0.76097(10) 0.0290(3) Uani d . . . 1.000000 . .
H H29 0.125410 0.426481 0.729559 0.035000 Uiso calc U . R 1.000000 . .
C C30 0.29550(15) 0.31436(11) 0.71855(9) 0.0217(3) Uani d . . . 1.000000 . .
C C31 0.44856(16) 0.14259(11) 0.90683(8) 0.0244(3) Uani d . . . 1.000000 . .
H H31A 0.407663 0.138540 0.965718 0.037000 Uiso calc U . R 1.000000 . .
H H31B 0.556301 0.164437 0.902164 0.037000 Uiso calc U . R 1.000000 . .
H H31C 0.441765 0.072297 0.886605 0.037000 Uiso calc U . R 1.000000 . .
C C32 0.31494(16) 0.33261(12) 0.62422(9) 0.0270(3) Uani d . . . 1.000000 . .
H H32A 0.222835 0.368498 0.603015 0.041000 Uiso calc U . R 1.000000 . .
H H32B 0.329913 0.263725 0.601393 0.041000 Uiso calc U . R 1.000000 . .
H H32C 0.404743 0.377503 0.606786 0.041000 Uiso calc U . R 1.000000 . .
C C33 0.83388(18) 0.27701(17) 1.01179(10) 0.0421(4) Uani d . . . 1.000000 . .
H H33A 0.820395 0.293321 0.951100 0.051000 Uiso calc U . R 1.000000 . .
H H33B 0.943586 0.285882 1.020751 0.051000 Uiso calc U . R 1.000000 . .
C C34 0.73311(18) 0.35144(14) 1.06242(10) 0.0337(3) Uani d . . . 1.000000 . .
H H34A 0.780155 0.365401 1.114115 0.040000 Uiso calc U . R 1.000000 . .
H H34B 0.712837 0.420263 1.028684 0.040000 Uiso calc U . R 1.000000 . .
C C35 0.58768(16) 0.28623(12) 1.08263(9) 0.0259(3) Uani d . . . 1.000000 . .
H H35A 0.529023 0.306132 1.134098 0.031000 Uiso calc U . R 1.000000 . .
H H35B 0.520632 0.294863 1.035430 0.031000 Uiso calc U . R 1.000000 . .
C C36 0.6526(2) 0.17386(13) 1.09558(10) 0.0375(4) Uani d . . . 1.000000 . .
H H36A 0.677776 0.156098 1.154524 0.045000 Uiso calc U . R 1.000000 . .
H H36B 0.577104 0.121633 1.082625 0.045000 Uiso calc U . R 1.000000 . .
O O2A 0.4242(10) 0.1750(7) 0.3428(5) 0.0363(14) Uani d U P D 0.400(15) A 1
N N2A 0.6587(13) 0.2378(8) 0.4385(9) 0.0152(8) Uani d U P D 0.400(15) A 1
C C12A 0.718(4) 0.271(3) 0.5142(15) 0.0151(10) Uani d U P D 0.400(15) A 1
H H12A 0.635876 0.261420 0.560510 0.018000 Uiso calc U P R 0.400(15) A 1
H H12B 0.740036 0.348522 0.503843 0.018000 Uiso calc U P R 0.400(15) A 1
C C13A 0.5884(14) 0.1349(8) 0.4585(6) 0.0160(13) Uani d U P D 0.400(15) A 1
H H13A 0.500982 0.139370 0.501327 0.019000 Uiso calc U P R 0.400(15) A 1
H H13B 0.664112 0.082121 0.481523 0.019000 Uiso calc U P R 0.400(15) A 1
C C14A 0.5323(10) 0.1004(7) 0.3786(5) 0.0309(15) Uani d U P D 0.400(15) A 1
H H14A 0.621268 0.093267 0.337186 0.037000 Uiso calc U P R 0.400(15) A 1
H H14B 0.483713 0.029460 0.391471 0.037000 Uiso calc U P R 0.400(15) A 1
C C15A 0.4922(13) 0.2756(8) 0.3243(4) 0.0344(17) Uani d U P D 0.400(15) A 1
H H15A 0.416431 0.327354 0.299962 0.041000 Uiso calc U P R 0.400(15) A 1
H H15B 0.580246 0.270926 0.281931 0.041000 Uiso calc U P R 0.400(15) A 1
C C16A 0.5475(14) 0.3156(8) 0.4020(7) 0.0265(18) Uani d U P D 0.400(15) A 1
H H16A 0.596899 0.385923 0.387017 0.032000 Uiso calc U P R 0.400(15) A 1
H H16B 0.459245 0.324371 0.443529 0.032000 Uiso calc U P R 0.400(15) A 1
O O2B 0.4716(7) 0.2073(5) 0.3192(4) 0.0371(11) Uani d U P D 0.600(15) A 2
N N2B 0.6854(9) 0.2547(6) 0.4356(6) 0.0152(8) Uani d U P D 0.600(15) A 2
C C12B 0.728(3) 0.2798(18) 0.5173(10) 0.0151(10) Uani d U P D 0.600(15) A 2
H H12C 0.640202 0.266406 0.559772 0.018000 Uiso calc U P R 0.600(15) A 2
H H12D 0.754593 0.356387 0.513751 0.018000 Uiso calc U P R 0.600(15) A 2
C C13B 0.6081(11) 0.1514(7) 0.4413(4) 0.0247(13) Uani d U P D 0.600(15) A 2
H H13C 0.512652 0.153516 0.478968 0.030000 Uiso calc U P R 0.600(15) A 2
H H13D 0.675911 0.094408 0.466077 0.030000 Uiso calc U P R 0.600(15) A 2
C C14B 0.5687(8) 0.1255(5) 0.3561(4) 0.0355(12) Uani d U P D 0.600(15) A 2
H H14C 0.664227 0.119347 0.319207 0.043000 Uiso calc U P R 0.600(15) A 2
H H14D 0.515586 0.055985 0.362050 0.043000 Uiso calc U P R 0.600(15) A 2
C C15B 0.5430(7) 0.3081(5) 0.3140(3) 0.0299(10) Uani d U P D 0.600(15) A 2
H H15C 0.473396 0.363871 0.289045 0.036000 Uiso calc U P R 0.600(15) A 2
H H15D 0.638478 0.307373 0.276341 0.036000 Uiso calc U P R 0.600(15) A 2
C C16B 0.5819(8) 0.3365(5) 0.3994(4) 0.0206(10) Uani d U P D 0.600(15) A 2
H H16C 0.631760 0.407139 0.393058 0.025000 Uiso calc U P R 0.600(15) A 2
H H16D 0.486633 0.340436 0.436921 0.025000 Uiso calc U P R 0.600(15) A 2

loop_
_atom_site_aniso_label
_atom_site_aniso_U_11
_atom_site_aniso_U_22
_atom_site_aniso_U_33
_atom_site_aniso_U_12
_atom_site_aniso_U_13
_atom_site_aniso_U_23
Sb1 0.01406(4) 0.01227(4) 0.01213(4) 0.00053(3) -0.00078(3) -0.00240(3)
S1 0.02311(15) 0.01260(14) 0.01798(14) 0.00158(11) -0.00529(12) -0.00280(11)
S2 0.01553(14) 0.01468(14) 0.01926(14) -0.00064(11) -0.00066(11) -0.00410(11)
O1 0.0293(5) 0.0194(5) 0.0170(4) -0.0017(4) -0.0048(4) 0.0020(4)
O3 0.0512(8) 0.0531(8) 0.0556(8) 0.0263(7) 0.0033(6) -0.0144(7)
N1 0.0173(5) 0.0162(5) 0.0145(5) 0.0008(4) -0.0038(4) -0.0024(4)
C1 0.0158(6) 0.0123(5) 0.0155(6) -0.0007(4) 0.0006(4) -0.0018(4)
C2 0.0152(6) 0.0148(6) 0.0178(6) -0.0008(5) 0.0002(5) -0.0034(5)
C3 0.0171(6) 0.0227(7) 0.0215(6) 0.0033(5) -0.0001(5) -0.0041(5)
C4 0.0214(6) 0.0252(7) 0.0198(6) 0.0039(5) 0.0026(5) -0.0055(5)
C5 0.0221(6) 0.0211(6) 0.0153(6) 0.0020(5) 0.0013(5) -0.0023(5)
C6 0.0185(6) 0.0136(6) 0.0152(6) -0.0010(5) 0.0007(5) -0.0019(4)
C7 0.0146(6) 0.0192(6) 0.0199(6) 0.0013(5) -0.0034(5) -0.0022(5)
C8 0.0215(6) 0.0206(6) 0.0157(6) 0.0010(5) -0.0067(5) -0.0027(5)
C9 0.0261(7) 0.0227(7) 0.0153(6) 0.0000(5) -0.0042(5) -0.0014(5)
C10 0.0242(6) 0.0179(6) 0.0180(6) -0.0016(5) -0.0057(5) -0.0007(5)
C11 0.0234(6) 0.0154(6) 0.0150(6) 0.0014(5) -0.0036(5) -0.0028(5)
C17 0.0171(6) 0.0117(5) 0.0186(6) 0.0031(4) -0.0042(5) -0.0026(4)
C18 0.0193(6) 0.0140(6) 0.0265(7) 0.0021(5) -0.0022(5) 0.0004(5)
C19 0.0205(6) 0.0172(6) 0.0381(8) -0.0007(5) -0.0061(6) -0.0002(6)
C20 0.0283(7) 0.0192(7) 0.0389(8) 0.0022(6) -0.0155(6) -0.0086(6)
C21 0.0291(7) 0.0222(7) 0.0236(7) 0.0055(6) -0.0074(5) -0.0089(5)
C22 0.0211(6) 0.0154(6) 0.0199(6) 0.0041(5) -0.0038(5) -0.0042(5)
C23 0.0295(8) 0.0267(7) 0.0285(7) -0.0006(6) 0.0058(6) 0.0033(6)
C24 0.0271(7) 0.0255(7) 0.0223(7) 0.0010(6) 0.0039(5) -0.0042(5)
C25 0.0127(5) 0.0148(6) 0.0219(6) -0.0003(4) -0.0004(5) -0.0024(5)
C26 0.0160(6) 0.0185(6) 0.0230(6) -0.0015(5) 0.0023(5) -0.0035(5)
C27 0.0210(7) 0.0257(7) 0.0298(7) -0.0003(6) 0.0064(5) -0.0076(6)
C28 0.0220(7) 0.0270(8) 0.0455(9) 0.0055(6) 0.0063(6) -0.0087(7)
C29 0.0197(7) 0.0236(7) 0.0424(9) 0.0054(5) -0.0019(6) 0.0003(6)
C30 0.0160(6) 0.0188(6) 0.0299(7) 0.0003(5) -0.0035(5) -0.0004(5)
C31 0.0246(7) 0.0264(7) 0.0210(6) -0.0002(6) 0.0013(5) 0.0010(5)
C32 0.0235(7) 0.0264(7) 0.0310(7) 0.0008(6) -0.0094(6) 0.0033(6)
C33 0.0244(8) 0.0770(14) 0.0265(8) 0.0021(8) -0.0020(6) -0.0126(8)
C34 0.0295(8) 0.0431(9) 0.0300(8) -0.0018(7) -0.0059(6) -0.0069(7)
C35 0.0263(7) 0.0294(7) 0.0225(7) 0.0051(6) -0.0023(5) -0.0056(6)
C36 0.0474(10) 0.0334(9) 0.0313(8) 0.0110(7) -0.0058(7) -0.0021(7)
O2A 0.039(3) 0.039(3) 0.036(2) 0.014(2) -0.021(2) -0.0151(19)
N2A 0.020(2) 0.012(2) 0.0142(7) 0.0017(13) -0.0070(15) -0.0027(14)
C12A 0.020(3) 0.013(3) 0.0130(11) 0.0007(18) -0.0019(10) -0.0037(11)
C13A 0.026(3) 0.012(3) 0.011(3) 0.0004(19) -0.008(2) -0.004(2)
C14A 0.037(3) 0.032(3) 0.027(3) 0.015(2) -0.014(2) -0.014(2)
C15A 0.043(4) 0.041(4) 0.022(2) 0.016(3) -0.017(2) -0.008(2)
C16A 0.038(4) 0.017(3) 0.026(2) 0.012(3) -0.014(3) -0.005(2)
O2B 0.040(2) 0.036(2) 0.041(2) 0.0122(16) -0.0287(16) -0.0179(16)
N2B 0.020(2) 0.012(2) 0.0142(7) 0.0017(13) -0.0070(15) -0.0027(14)
C12B 0.020(3) 0.013(3) 0.0130(11) 0.0007(18) -0.0019(10) -0.0037(11)
C13B 0.029(2) 0.022(2) 0.024(3) 0.0042(16) -0.006(2) -0.0012(18)
C14B 0.045(3) 0.030(2) 0.036(3) 0.0100(18) -0.022(2) -0.0149(17)
C15B 0.036(2) 0.031(2) 0.0267(16) 0.0170(16) -0.0183(15) -0.0102(14)
C16B 0.028(2) 0.019(2) 0.0169(14) 0.0081(15) -0.0095(14) -0.0060(13)

loop_
_atom_type_symbol
_atom_type_description
_atom_type_scat_dispersion_real
_atom_type_scat_dispersion_imag
_atom_type_scat_source
C C 0.0033 0.0016 'International Tables Vol C Tables 4.2.6.8 and 6.1.1.4'
H H 0.0000 0.0000 'International Tables Vol C Tables 4.2.6.8 and 6.1.1.4'
N N 0.0061 0.0033 'International Tables Vol C Tables 4.2.6.8 and 6.1.1.4'
O O 0.0106 0.0060 'International Tables Vol C Tables 4.2.6.8 and 6.1.1.4'
S S 0.1246 0.1234 'International Tables Vol C Tables 4.2.6.8 and 6.1.1.4'
Sb Sb -0.5866 1.5461 'International Tables Vol C Tables 4.2.6.8 and 6.1.1.4'

loop_
_geom_angle_atom_site_label_1
_geom_angle_atom_site_label_2
_geom_angle_atom_site_label_3
_geom_angle_site_symmetry_1
_geom_angle_site_symmetry_3
_geom_angle
_geom_angle_publ_flag
C1 Sb1 S2 . . 95.34(3) ?
C1 Sb1 S1 . . 98.97(3) ?
S2 Sb1 S1 . . 93.416(11) ?
C17 S1 Sb1 . . 99.37(4) ?
C25 S2 Sb1 . . 100.95(4) ?
C9 O1 C10 . . 109.49(9) ?
C33 O3 C36 . . 109.60(12) ?
C7 N1 C11 . . 111.46(10) ?
C7 N1 C8 . . 108.48(9) ?
C11 N1 C8 . . 109.08(10) ?
C6 C1 C2 . . 119.53(11) ?
C6 C1 Sb1 . . 127.24(9) ?
C2 C1 Sb1 . . 113.06(8) ?
C3 C2 C1 . . 120.38(11) ?
C3 C2 C7 . . 119.00(11) ?
C1 C2 C7 . . 120.61(11) ?
C4 C3 C2 . . 120.37(12) ?
C4 C3 H3 . . 119.800000 ?
C2 C3 H3 . . 119.800000 ?
C5 C4 C3 . . 119.13(12) ?
C5 C4 H4 . . 120.400000 ?
C3 C4 H4 . . 120.400000 ?
C4 C5 C6 . . 121.71(12) ?
C4 C5 H5 . . 119.100000 ?
C6 C5 H5 . . 119.100000 ?
C5 C6 C1 . . 118.82(11) ?
C5 C6 C12B . . 119.0(7) ?
C1 C6 C12B . . 122.1(7) ?
C5 C6 C12A . . 117.3(10) ?
C1 C6 C12A . . 123.8(10) ?
N1 C7 C2 . . 111.45(10) ?
N1 C7 H7A . . 109.300000 ?
C2 C7 H7A . . 109.300000 ?
N1 C7 H7B . . 109.300000 ?
C2 C7 H7B . . 109.300000 ?
H7A C7 H7B . . 108.000000 ?
N1 C8 C9 . . 111.26(10) ?
N1 C8 H8A . . 109.400000 ?
C9 C8 H8A . . 109.400000 ?
N1 C8 H8B . . 109.400000 ?
C9 C8 H8B . . 109.400000 ?
H8A C8 H8B . . 108.000000 ?
O1 C9 C8 . . 111.70(10) ?
O1 C9 H9A . . 109.300000 ?
C8 C9 H9A . . 109.300000 ?
O1 C9 H9B . . 109.300000 ?
C8 C9 H9B . . 109.300000 ?
H9A C9 H9B . . 107.900000 ?
O1 C10 C11 . . 111.09(10) ?
O1 C10 H10A . . 109.400000 ?
C11 C10 H10A . . 109.400000 ?
O1 C10 H10B . . 109.400000 ?
C11 C10 H10B . . 109.400000 ?
H10A C10 H10B . . 108.000000 ?
N1 C11 C10 . . 110.28(10) ?
N1 C11 H11A . . 109.600000 ?
C10 C11 H11A . . 109.600000 ?
N1 C11 H11B . . 109.600000 ?
C10 C11 H11B . . 109.600000 ?
H11A C11 H11B . . 108.100000 ?
C22 C17 C18 . . 121.30(11) ?
C22 C17 S1 . . 120.78(9) ?
C18 C17 S1 . . 117.71(9) ?
C19 C18 C17 . . 118.46(12) ?
C19 C18 C23 . . 119.72(12) ?
C17 C18 C23 . . 121.81(12) ?
C20 C19 C18 . . 121.13(13) ?
C20 C19 H19 . . 119.400000 ?
C18 C19 H19 . . 119.400000 ?
C19 C20 C21 . . 119.66(13) ?
C19 C20 H20 . . 120.200000 ?
C21 C20 H20 . . 120.200000 ?
C20 C21 C22 . . 121.20(13) ?
C20 C21 H21 . . 119.400000 ?
C22 C21 H21 . . 119.400000 ?
C21 C22 C17 . . 118.24(12) ?
C21 C22 C24 . . 119.92(12) ?
C17 C22 C24 . . 121.78(11) ?
C18 C23 H23A . . 109.500000 ?
C18 C23 H23B . . 109.500000 ?
H23A C23 H23B . . 109.500000 ?
C18 C23 H23C . . 109.500000 ?
H23A C23 H23C . . 109.500000 ?
H23B C23 H23C . . 109.500000 ?
C22 C24 H24A . . 109.500000 ?
C22 C24 H24B . . 109.500000 ?
H24A C24 H24B . . 109.500000 ?
C22 C24 H24C . . 109.500000 ?
H24A C24 H24C . . 109.500000 ?
H24B C24 H24C . . 109.500000 ?
C30 C25 C26 . . 121.10(11) ?
C30 C25 S2 . . 119.29(10) ?
C26 C25 S2 . . 119.51(9) ?
C27 C26 C25 . . 118.85(12) ?
C27 C26 C31 . . 119.50(12) ?
C25 C26 C31 . . 121.65(11) ?
C28 C27 C26 . . 120.87(14) ?
C28 C27 H27 . . 119.600000 ?
C26 C27 H27 . . 119.600000 ?
C29 C28 C27 . . 119.47(13) ?
C29 C28 H28 . . 120.300000 ?
C27 C28 H28 . . 120.300000 ?
C28 C29 C30 . . 121.73(14) ?
C28 C29 H29 . . 119.100000 ?
C30 C29 H29 . . 119.100000 ?
C29 C30 C25 . . 117.97(13) ?
C29 C30 C32 . . 118.64(13) ?
C25 C30 C32 . . 123.39(12) ?
C26 C31 H31A . . 109.500000 ?
C26 C31 H31B . . 109.500000 ?
H31A C31 H31B . . 109.500000 ?
C26 C31 H31C . . 109.500000 ?
H31A C31 H31C . . 109.500000 ?
H31B C31 H31C . . 109.500000 ?
C30 C32 H32A . . 109.500000 ?
C30 C32 H32B . . 109.500000 ?
H32A C32 H32B . . 109.500000 ?
C30 C32 H32C . . 109.500000 ?
H32A C32 H32C . . 109.500000 ?
H32B C32 H32C . . 109.500000 ?
O3 C33 C34 . . 106.97(13) ?
O3 C33 H33A . . 110.300000 ?
C34 C33 H33A . . 110.300000 ?
O3 C33 H33B . . 110.300000 ?
C34 C33 H33B . . 110.300000 ?
H33A C33 H33B . . 108.600000 ?
C35 C34 C33 . . 101.30(13) ?
C35 C34 H34A . . 111.500000 ?
C33 C34 H34A . . 111.500000 ?
C35 C34 H34B . . 111.500000 ?
C33 C34 H34B . . 111.500000 ?
H34A C34 H34B . . 109.300000 ?
C36 C35 C34 . . 101.62(13) ?
C36 C35 H35A . . 111.400000 ?
C34 C35 H35A . . 111.400000 ?
C36 C35 H35B . . 111.400000 ?
C34 C35 H35B . . 111.400000 ?
H35A C35 H35B . . 109.300000 ?
O3 C36 C35 . . 106.47(13) ?
O3 C36 H36A . . 110.400000 ?
C35 C36 H36A . . 110.400000 ?
O3 C36 H36B . . 110.400000 ?
C35 C36 H36B . . 110.400000 ?
H36A C36 H36B . . 108.600000 ?
C15A O2A C14A . . 109.6(5) ?
C13A N2A C12A . . 109.2(15) ?
C13A N2A C16A . . 110.0(8) ?
C12A N2A C16A . . 112.3(17) ?
N2A C12A C6 . . 116.(2) ?
N2A C12A H12A . . 108.200000 ?
C6 C12A H12A . . 108.200000 ?
N2A C12A H12B . . 108.200000 ?
C6 C12A H12B . . 108.200000 ?
H12A C12A H12B . . 107.400000 ?
N2A C13A C14A . . 108.4(7) ?
N2A C13A H13A . . 110.000000 ?
C14A C13A H13A . . 110.000000 ?
N2A C13A H13B . . 110.000000 ?
C14A C13A H13B . . 110.000000 ?
H13A C13A H13B . . 108.400000 ?
O2A C14A C13A . . 111.8(7) ?
O2A C14A H14A . . 109.200000 ?
C13A C14A H14A . . 109.200000 ?
O2A C14A H14B . . 109.200000 ?
C13A C14A H14B . . 109.200000 ?
H14A C14A H14B . . 107.900000 ?
O2A C15A C16A . . 111.5(5) ?
O2A C15A H15A . . 109.300000 ?
C16A C15A H15A . . 109.300000 ?
O2A C15A H15B . . 109.300000 ?
C16A C15A H15B . . 109.300000 ?
H15A C15A H15B . . 108.000000 ?
N2A C16A C15A . . 109.1(8) ?
N2A C16A H16A . . 109.900000 ?
C15A C16A H16A . . 109.900000 ?
N2A C16A H16B . . 109.900000 ?
C15A C16A H16B . . 109.900000 ?
H16A C16A H16B . . 108.300000 ?
C15B O2B C14B . . 110.3(3) ?
C16B N2B C12B . . 110.9(11) ?
C16B N2B C13B . . 107.7(5) ?
C12B N2B C13B . . 112.3(9) ?
N2B C12B C6 . . 110.4(14) ?
N2B C12B H12C . . 109.600000 ?
C6 C12B H12C . . 109.600000 ?
N2B C12B H12D . . 109.600000 ?
C6 C12B H12D . . 109.600000 ?
H12C C12B H12D . . 108.100000 ?
N2B C13B C14B . . 111.5(5) ?
N2B C13B H13C . . 109.300000 ?
C14B C13B H13C . . 109.300000 ?
N2B C13B H13D . . 109.300000 ?
C14B C13B H13D . . 109.300000 ?
H13C C13B H13D . . 108.000000 ?
O2B C14B C13B . . 110.1(5) ?
O2B C14B H14C . . 109.600000 ?
C13B C14B H14C . . 109.600000 ?
O2B C14B H14D . . 109.600000 ?
C13B C14B H14D . . 109.600000 ?
H14C C14B H14D . . 108.200000 ?
O2B C15B C16B . . 112.4(4) ?
O2B C15B H15C . . 109.100000 ?
C16B C15B H15C . . 109.100000 ?
O2B C15B H15D . . 109.100000 ?
C16B C15B H15D . . 109.100000 ?
H15C C15B H15D . . 107.900000 ?
N2B C16B C15B . . 109.0(5) ?
N2B C16B H16C . . 109.900000 ?
C15B C16B H16C . . 109.900000 ?
N2B C16B H16D . . 109.900000 ?
C15B C16B H16D . . 109.900000 ?
H16C C16B H16D . . 108.300000 ?

loop_
_geom_bond_atom_site_label_1
_geom_bond_atom_site_label_2
_geom_bond_site_symmetry_2
_geom_bond_distance
_geom_bond_publ_flag
Sb1 C1 . 2.1742(12) ?
Sb1 S2 . 2.4567(3) ?
Sb1 S1 . 2.4906(3) ?
S1 C17 . 1.7794(12) ?
S2 C25 . 1.7872(12) ?
O1 C9 . 1.4249(16) ?
O1 C10 . 1.4263(15) ?
O3 C33 . 1.416(2) ?
O3 C36 . 1.417(2) ?
N1 C7 . 1.4666(16) ?
N1 C11 . 1.4705(16) ?
N1 C8 . 1.4749(15) ?
C1 C6 . 1.4031(16) ?
C1 C2 . 1.4078(17) ?
C2 C3 . 1.3906(17) ?
C2 C7 . 1.5067(17) ?
C3 C4 . 1.3920(19) ?
C3 H3 . 0.950000 ?
C4 C5 . 1.3895(19) ?
C4 H4 . 0.950000 ?
C5 C6 . 1.3992(17) ?
C5 H5 . 0.950000 ?
C6 C12B . 1.50(2) ?
C6 C12A . 1.54(4) ?
C7 H7A . 0.990000 ?
C7 H7B . 0.990000 ?
C8 C9 . 1.5088(18) ?
C8 H8A . 0.990000 ?
C8 H8B . 0.990000 ?
C9 H9A . 0.990000 ?
C9 H9B . 0.990000 ?
C10 C11 . 1.5135(18) ?
C10 H10A . 0.990000 ?
C10 H10B . 0.990000 ?
C11 H11A . 0.990000 ?
C11 H11B . 0.990000 ?
C17 C22 . 1.4074(17) ?
C17 C18 . 1.4076(18) ?
C18 C19 . 1.3945(19) ?
C18 C23 . 1.4995(19) ?
C19 C20 . 1.390(2) ?
C19 H19 . 0.950000 ?
C20 C21 . 1.392(2) ?
C20 H20 . 0.950000 ?
C21 C22 . 1.3961(18) ?
C21 H21 . 0.950000 ?
C22 C24 . 1.5035(18) ?
C23 H23A . 0.980000 ?
C23 H23B . 0.980000 ?
C23 H23C . 0.980000 ?
C24 H24A . 0.980000 ?
C24 H24B . 0.980000 ?
C24 H24C . 0.980000 ?
C25 C30 . 1.4059(18) ?
C25 C26 . 1.4104(18) ?
C26 C27 . 1.3934(18) ?
C26 C31 . 1.4983(19) ?
C27 C28 . 1.391(2) ?
C27 H27 . 0.950000 ?
C28 C29 . 1.390(2) ?
C28 H28 . 0.950000 ?
C29 C30 . 1.3966(19) ?
C29 H29 . 0.950000 ?
C30 C32 . 1.5038(19) ?
C31 H31A . 0.980000 ?
C31 H31B . 0.980000 ?
C31 H31C . 0.980000 ?
C32 H32A . 0.980000 ?
C32 H32B . 0.980000 ?
C32 H32C . 0.980000 ?
C33 C34 . 1.526(2) ?
C33 H33A . 0.990000 ?
C33 H33B . 0.990000 ?
C34 C35 . 1.519(2) ?
C34 H34A . 0.990000 ?
C34 H34B . 0.990000 ?
C35 C36 . 1.511(2) ?
C35 H35A . 0.990000 ?
C35 H35B . 0.990000 ?
C36 H36A . 0.990000 ?
C36 H36B . 0.990000 ?
O2A C15A . 1.402(7) ?
O2A C14A . 1.425(8) ?
N2A C13A . 1.437(8) ?
N2A C12A . 1.466(11) ?
N2A C16A . 1.471(10) ?
C12A H12A . 0.990000 ?
C12A H12B . 0.990000 ?
C13A C14A . 1.521(9) ?
C13A H13A . 0.990000 ?
C13A H13B . 0.990000 ?
C14A H14A . 0.990000 ?
C14A H14B . 0.990000 ?
C15A C16A . 1.513(9) ?
C15A H15A . 0.990000 ?
C15A H15B . 0.990000 ?
C16A H16A . 0.990000 ?
C16A H16B . 0.990000 ?
O2B C15B . 1.416(4) ?
O2B C14B . 1.427(5) ?
N2B C16B . 1.459(7) ?
N2B C12B . 1.463(8) ?
N2B C13B . 1.467(6) ?
C12B H12C . 0.990000 ?
C12B H12D . 0.990000 ?
C13B C14B . 1.510(6) ?
C13B H13C . 0.990000 ?
C13B H13D . 0.990000 ?
C14B H14C . 0.990000 ?
C14B H14D . 0.990000 ?
C15B C16B . 1.521(6) ?
C15B H15C . 0.990000 ?
C15B H15D . 0.990000 ?
C16B H16C . 0.990000 ?
C16B H16D . 0.990000 ?

loop_
_geom_torsion_atom_site_label_1
_geom_torsion_atom_site_label_2
_geom_torsion_atom_site_label_3
_geom_torsion_atom_site_label_4
_geom_torsion_site_symmetry_1
_geom_torsion_site_symmetry_2
_geom_torsion_site_symmetry_3
_geom_torsion_site_symmetry_4
_geom_torsion
_geom_torsion_publ_flag
C6 C1 C2 C3 . . . . 1.90(18) ?
Sb1 C1 C2 C3 . . . . -173.77(10) ?
C6 C1 C2 C7 . . . . -176.89(11) ?
Sb1 C1 C2 C7 . . . . 7.45(14) ?
C1 C2 C3 C4 . . . . -0.25(19) ?
C7 C2 C3 C4 . . . . 178.56(12) ?
C2 C3 C4 C5 . . . . -1.7(2) ?
C3 C4 C5 C6 . . . . 2.0(2) ?
C4 C5 C6 C1 . . . . -0.40(19) ?
C4 C5 C6 C12B . . . . 176.0(8) ?
C4 C5 C6 C12A . . . . -177.7(13) ?
C2 C1 C6 C5 . . . . -1.57(18) ?
Sb1 C1 C6 C5 . . . . 173.42(9) ?
C2 C1 C6 C12B . . . . -177.9(9) ?
Sb1 C1 C6 C12B . . . . -2.9(9) ?
C2 C1 C6 C12A . . . . 175.5(13) ?
Sb1 C1 C6 C12A . . . . -9.5(13) ?
C11 N1 C7 C2 . . . . 65.28(13) ?
C8 N1 C7 C2 . . . . -174.60(10) ?
C3 C2 C7 N1 . . . . -130.09(12) ?
C1 C2 C7 N1 . . . . 48.72(15) ?
C7 N1 C8 C9 . . . . -175.81(10) ?
C11 N1 C8 C9 . . . . -54.22(13) ?
C10 O1 C9 C8 . . . . -58.53(13) ?
N1 C8 C9 O1 . . . . 56.60(14) ?
C9 O1 C10 C11 . . . . 60.02(13) ?
C7 N1 C11 C10 . . . . 175.19(10) ?
C8 N1 C11 C10 . . . . 55.42(13) ?
O1 C10 C11 N1 . . . . -59.53(13) ?
Sb1 S1 C17 C22 . . . . -75.50(10) ?
Sb1 S1 C17 C18 . . . . 109.69(9) ?
C22 C17 C18 C19 . . . . 0.68(19) ?
S1 C17 C18 C19 . . . . 175.46(10) ?
C22 C17 C18 C23 . . . . -178.70(12) ?
S1 C17 C18 C23 . . . . -3.92(17) ?
C17 C18 C19 C20 . . . . -0.4(2) ?
C23 C18 C19 C20 . . . . 179.02(13) ?
C18 C19 C20 C21 . . . . 0.3(2) ?
C19 C20 C21 C22 . . . . -0.5(2) ?
C20 C21 C22 C17 . . . . 0.74(19) ?
C20 C21 C22 C24 . . . . -176.56(13) ?
C18 C17 C22 C21 . . . . -0.86(18) ?
S1 C17 C22 C21 . . . . -175.48(10) ?
C18 C17 C22 C24 . . . . 176.40(12) ?
S1 C17 C22 C24 . . . . 1.77(17) ?
Sb1 S2 C25 C30 . . . . 103.89(10) ?
Sb1 S2 C25 C26 . . . . -79.55(10) ?
C30 C25 C26 C27 . . . . -0.66(19) ?
S2 C25 C26 C27 . . . . -177.15(10) ?
C30 C25 C26 C31 . . . . 179.99(12) ?
S2 C25 C26 C31 . . . . 3.50(17) ?
C25 C26 C27 C28 . . . . -0.3(2) ?
C31 C26 C27 C28 . . . . 179.10(13) ?
C26 C27 C28 C29 . . . . 0.7(2) ?
C27 C28 C29 C30 . . . . -0.3(2) ?
C28 C29 C30 C25 . . . . -0.6(2) ?
C28 C29 C30 C32 . . . . 178.78(14) ?
C26 C25 C30 C29 . . . . 1.09(19) ?
S2 C25 C30 C29 . . . . 177.59(10) ?
C26 C25 C30 C32 . . . . -178.27(12) ?
S2 C25 C30 C32 . . . . -1.78(18) ?
C36 O3 C33 C34 . . . . 8.06(18) ?
O3 C33 C34 C35 . . . . -28.22(16) ?
C33 C34 C35 C36 . . . . 36.15(15) ?
C33 O3 C36 C35 . . . . 16.00(18) ?
C34 C35 C36 O3 . . . . -33.14(16) ?
C13A N2A C12A C6 . . . . 73.(2) ?
C16A N2A C12A C6 . . . . -164.5(17) ?
C5 C6 C12A N2A . . . . 33.(3) ?
C1 C6 C12A N2A . . . . -144.5(15) ?
C12A N2A C13A C14A . . . . -178.2(17) ?
C16A N2A C13A C14A . . . . 58.0(13) ?
C15A O2A C14A C13A . . . . 59.0(7) ?
N2A C13A C14A O2A . . . . -59.0(10) ?
C14A O2A C15A C16A . . . . -58.5(7) ?
C13A N2A C16A C15A . . . . -58.2(12) ?
C12A N2A C16A C15A . . . . 179.9(16) ?
O2A C15A C16A N2A . . . . 58.4(9) ?
C16B N2B C12B C6 . . . . -165.6(10) ?
C13B N2B C12B C6 . . . . 73.9(15) ?
C5 C6 C12B N2B . . . . 29.3(16) ?
C1 C6 C12B N2B . . . . -154.3(8) ?
C16B N2B C13B C14B . . . . 59.3(9) ?
C12B N2B C13B C14B . . . . -178.4(12) ?
C15B O2B C14B C13B . . . . 56.5(5) ?
N2B C13B C14B O2B . . . . -58.6(7) ?
C14B O2B C15B C16B . . . . -58.0(5) ?
C12B N2B C16B C15B . . . . 178.9(10) ?
C13B N2B C16B C15B . . . . -57.9(7) ?
O2B C15B C16B N2B . . . . 59.3(5) ?

loop_
_shelx_include_file_name
_shelx_include_file
_shelx_include_file_checksum
0128alb_0m_a.bodd
;


!ATOM SB1!

!ATOM S1!

!ATOM S2!

!ATOM O1!
!INVARIOMNAME 3-O#3c[#3c1h1h]#3c[#3c1h1h]_0!
BEDE O1 C9 0.578 20.121 30.474 40.554
BEDE O1 C10 0.579 20.121 30.474 40.554
LONE O1 2 21.069 30.362 40.554 0.448 149.54

!ATOM O3!
!INVARIOMNAME 3-O#3c[#3c1h1h]#3c[#3c1h1h]_0!
BEDE O3 C33 0.575 20.121 30.474 40.554
BEDE O3 C36 0.576 20.121 30.474 40.554
LONE O3 2 21.069 30.362 40.554 0.448 149.54

!ATOM N1!
!INVARIOMNAME N1c1c1c_0!
BEDE N1 C7 0.761 20.032 30.023 40.568
BEDE N1 C8 0.765 20.032 30.023 40.568
BEDE N1 C11 0.763 20.032 30.023 40.568
LONE N1 6 21.542 30.373 40.568 0.294

!ATOM C1!

!ATOM C2!
!INVARIOMNAME 6-C#6c[#6c@6c]#6c[#6c@6c]1c_0!
BEDE C2 C1 1.005 20.487 30.227 40.565
BEDE C2 C3 0.991 20.487 30.227 40.565
BEDE C2 C7 1.115 20.520 30.378 40.565

!ATOM C3!
!INVARIOMNAME 6-C#6c[#6c1br]#6c[#6c1c]1h_0!
BEDE C3 C2 0.787 20.409 30.078 40.405
BEDE C3 C4 0.888 20.590 30.108 40.405
BEDE C3 H3 0.317 20.788 30.319 40.405

!ATOM H3!
!INVARIOMNAME H@6c&6-C#6c[2s#6n]#6c[#6n1h]1h_0!
BEDE H3 C3 0.504 20.455 30.341 40.558

!ATOM C4!
!INVARIOMNAME 6-C#6c[#6c1br]#6c[#6c1br]1h_0!
BEDE C4 H4 0.337 20.652 30.426 40.456
BEDE C4 C3 0.923 20.597 30.119 40.456
BEDE C4 C5 0.920 20.597 30.119 40.456

!ATOM H4!
!INVARIOMNAME H@6c&6-C#6c[2s#6n]#6c[#6n1h]1h_0!
BEDE H4 C4 0.504 20.455 30.341 40.558

!ATOM C5!
!INVARIOMNAME 6-C#6c[#6c1br]#6c[#6c1c]1h_0!
BEDE C5 C6 0.793 20.409 30.078 40.405
BEDE C5 C4 0.885 20.590 30.108 40.405
BEDE C5 H5 0.317 20.788 30.319 40.405

!ATOM H5!
!INVARIOMNAME H@6c&6-C#6c[2s#6n]#6c[#6n1h]1h_0!
BEDE H5 C5 0.504 20.455 30.341 40.558

!ATOM C6!

!ATOM C7!
!INVARIOMNAME C@6c1n1h1h_0!
BEDE C7 C2 1.120 20.454 30.285 40.558
BEDE C7 N1 0.942 20.480 30.439 40.558
BEDE C7 H7A 0.455 20.659 30.392 40.558
BEDE C7 H7B 0.455 20.659 30.392 40.558

!ATOM H7A!
!INVARIOMNAME H1c[@3n1c1h]&C@3n1c1h1h_0!
BEDE H7A C7 0.335 20.471 30.311 40.560

!ATOM H7B!
!INVARIOMNAME H1c[@3n1c1h]&C@3n1c1h1h_0!
BEDE H7B C7 0.335 20.471 30.311 40.560

!ATOM C8!
!INVARIOMNAME C@3n1c1h1h_0!
BEDE C8 C9 0.895 20.489 30.318 40.560
BEDE C8 H8A 0.481 20.693 30.392 40.560
BEDE C8 H8B 0.481 20.693 30.392 40.560
BEDE C8 N1 0.925 20.443 30.343 40.560

!ATOM H8A!
!INVARIOMNAME H1c[@3n1c1h]&C@3n1c1h1h_0!
BEDE H8A C8 0.335 20.471 30.311 40.560

!ATOM H8B!
!INVARIOMNAME H1c[@3n1c1h]&C@3n1c1h1h_0!
BEDE H8B C8 0.335 20.471 30.311 40.560

!ATOM C9!
!INVARIOMNAME 5-C#5o[#5c]#5c[#5n1h1h]1h1h_0!
BEDE C9 O1 1.013 20.500 30.589 40.556
BEDE C9 H9A 0.508 20.750 30.377 40.556
BEDE C9 H9B 0.508 20.750 30.377 40.556
BEDE C9 C8 1.018 20.511 30.266 40.556

!ATOM H9A!
!INVARIOMNAME H@3c&3-C#3o[#3c]#3c[#3o1c1h]1h1h_0!
BEDE H9A C9 0.378 20.458 30.330 40.562

!ATOM H9B!
!INVARIOMNAME H@3c&3-C#3o[#3c]#3c[#3o1c1h]1h1h_0!
BEDE H9B C9 0.378 20.458 30.330 40.562

!ATOM C10!
!INVARIOMNAME 5-C#5o[#5c]#5c[#5n1h1h]1h1h_0!
BEDE C10 O1 1.013 20.500 30.589 40.556
BEDE C10 H10A 0.508 20.750 30.377 40.556
BEDE C10 H10B 0.508 20.750 30.377 40.556
BEDE C10 C11 1.021 20.511 30.266 40.556

!ATOM H10A!
!INVARIOMNAME H@3c&3-C#3o[#3c]#3c[#3o1c1h]1h1h_0!
BEDE H10A C10 0.378 20.458 30.330 40.562

!ATOM H10B!
!INVARIOMNAME H@3c&3-C#3o[#3c]#3c[#3o1c1h]1h1h_0!
BEDE H10B C10 0.378 20.458 30.330 40.562

!ATOM C11!
!INVARIOMNAME C@3n1c1h1h_0!
BEDE C11 C10 0.898 20.489 30.318 40.560
BEDE C11 H11A 0.481 20.693 30.392 40.560
BEDE C11 H11B 0.481 20.693 30.392 40.560
BEDE C11 N1 0.922 20.443 30.343 40.560

!ATOM H11A!
!INVARIOMNAME H1c[@3n1c1h]&C@3n1c1h1h_0!
BEDE H11A C11 0.335 20.471 30.311 40.560

!ATOM H11B!
!INVARIOMNAME H1c[@3n1c1h]&C@3n1c1h1h_0!
BEDE H11B C11 0.335 20.471 30.311 40.560

!ATOM C17!
!INVARIOMNAME 6-C#6c[#6c1c]#6c[#6c1c]1s[@6c]_0!
BEDE C17 S1 1.034 20.748 30.368 40.585
BEDE C17 C18 0.930 20.593 30.256 40.585
BEDE C17 C22 0.929 20.593 30.256 40.585

!ATOM C18!
!INVARIOMNAME 6-C#6c[#6c1s]#6c[#6c1h]1c_0!
BEDE C18 C19 0.587 20.681 30.316 40.576
BEDE C18 C23 0.697 20.485 30.310 40.576
BEDE C18 C17 0.649 20.692 30.261 40.576

!ATOM C19!
!INVARIOMNAME 6-C#6c[#6c1br]#6c[#6c1br]1h_0!
BEDE C19 H19 0.337 20.652 30.426 40.456
BEDE C19 C18 0.928 20.597 30.119 40.456
BEDE C19 C20 0.920 20.597 30.119 40.456

!ATOM H19!
!INVARIOMNAME H@6c&6-C#6c[2s#6n]#6c[#6n1h]1h_0!
BEDE H19 C19 0.504 20.455 30.341 40.558

!ATOM C20!
!INVARIOMNAME 6-C#6c[#6c1br]#6c[#6c1br]1h_0!
BEDE C20 H20 0.337 20.652 30.426 40.456
BEDE C20 C19 0.920 20.597 30.119 40.456
BEDE C20 C21 0.922 20.597 30.119 40.456

!ATOM H20!
!INVARIOMNAME H@6c&6-C#6c[2s#6n]#6c[#6n1h]1h_0!
BEDE H20 C20 0.504 20.455 30.341 40.558

!ATOM C21!
!INVARIOMNAME 6-C#6c[#6c1br]#6c[#6c1c]1h_0!
BEDE C21 C22 0.792 20.409 30.078 40.405
BEDE C21 C20 0.887 20.590 30.108 40.405
BEDE C21 H21 0.317 20.788 30.319 40.405

!ATOM H21!
!INVARIOMNAME H@6c&6-C#6c[2s#6n]#6c[#6n1h]1h_0!
BEDE H21 C21 0.504 20.455 30.341 40.558

!ATOM C22!
!INVARIOMNAME 6-C#6c[#6c1s]#6c[#6c1h]1c_0!
BEDE C22 C21 0.589 20.681 30.316 40.576
BEDE C22 C24 0.698 20.485 30.310 40.576
BEDE C22 C17 0.649 20.692 30.261 40.576

!ATOM C23!
!INVARIOMNAME C@6c1h1h1h_0!
BEDE C23 C18 0.685 20.585 30.258 40.575
BEDE C23 H23A 0.489 20.517 30.338 40.575
BEDE C23 H23B 0.489 20.517 30.338 40.575
BEDE C23 H23C 0.489 20.517 30.338 40.575

!ATOM H23A!
!INVARIOMNAME H1c[@5c1h1h]&C@5c1h1h1h_0!
BEDE H23A C23 0.503 20.493 30.406 40.589

!ATOM H23B!
!INVARIOMNAME H1c[@5c1h1h]&C@5c1h1h1h_0!
BEDE H23B C23 0.503 20.493 30.406 40.589

!ATOM H23C!
!INVARIOMNAME H1c[@5c1h1h]&C@5c1h1h1h_0!
BEDE H23C C23 0.503 20.493 30.406 40.589

!ATOM C24!
!INVARIOMNAME C@6c1h1h1h_0!
BEDE C24 C22 0.687 20.585 30.258 40.575
BEDE C24 H24A 0.489 20.517 30.338 40.575
BEDE C24 H24B 0.489 20.517 30.338 40.575
BEDE C24 H24C 0.489 20.517 30.338 40.575

!ATOM H24A!
!INVARIOMNAME H1c[@5c1h1h]&C@5c1h1h1h_0!
BEDE H24A C24 0.503 20.493 30.406 40.589

!ATOM H24B!
!INVARIOMNAME H1c[@5c1h1h]&C@5c1h1h1h_0!
BEDE H24B C24 0.503 20.493 30.406 40.589

!ATOM H24C!
!INVARIOMNAME H1c[@5c1h1h]&C@5c1h1h1h_0!
BEDE H24C C24 0.503 20.493 30.406 40.589

!ATOM C25!
!INVARIOMNAME 6-C#6c[#6c1c]#6c[#6c1c]1s[1c]_0!
BEDE C25 C26 0.802 20.627 30.271 40.574
BEDE C25 C30 0.800 20.627 30.271 40.574
BEDE C25 S2 1.085 20.757 30.319 40.574

!ATOM C26!
!INVARIOMNAME 6-C#6c[#6c1s]#6c[#6c1h]1c_0!
BEDE C26 C27 0.588 20.681 30.316 40.576
BEDE C26 C31 0.695 20.485 30.310 40.576
BEDE C26 C25 0.650 20.692 30.261 40.576

!ATOM C27!
!INVARIOMNAME 6-C#6c[#6c1br]#6c[#6c1c]1h_0!
BEDE C27 C26 0.791 20.409 30.078 40.405
BEDE C27 C28 0.886 20.590 30.108 40.405
BEDE C27 H27 0.317 20.788 30.319 40.405

!ATOM H27!
!INVARIOMNAME H@6c&6-C#6c[2s#6n]#6c[#6n1h]1h_0!
BEDE H27 C27 0.504 20.455 30.341 40.558

!ATOM C28!
!INVARIOMNAME 6-C#6c[#6c1br]#6c[#6c1br]1h_0!
BEDE C28 H28 0.337 20.652 30.426 40.456
BEDE C28 C27 0.921 20.597 30.119 40.456
BEDE C28 C29 0.919 20.597 30.119 40.456

!ATOM H28!
!INVARIOMNAME H@6c&6-C#6c[2s#6n]#6c[#6n1h]1h_0!
BEDE H28 C28 0.504 20.455 30.341 40.558

!ATOM C29!
!INVARIOMNAME 6-C#6c[#6c1br]#6c[#6c1br]1h_0!
BEDE C29 H29 0.337 20.652 30.426 40.456
BEDE C29 C28 0.919 20.597 30.119 40.456
BEDE C29 C30 0.930 20.597 30.119 40.456

!ATOM H29!
!INVARIOMNAME H@6c&6-C#6c[2s#6n]#6c[#6n1h]1h_0!
BEDE H29 C29 0.504 20.455 30.341 40.558

!ATOM C30!
!INVARIOMNAME 6-C#6c[#6c1s]#6c[#6c1h]1c_0!
BEDE C30 C29 0.588 20.681 30.316 40.576
BEDE C30 C32 0.698 20.485 30.310 40.576
BEDE C30 C25 0.648 20.692 30.261 40.576

!ATOM C31!
!INVARIOMNAME C@6c1h1h1h_0!
BEDE C31 C26 0.684 20.585 30.258 40.575
BEDE C31 H31A 0.489 20.517 30.338 40.575
BEDE C31 H31B 0.489 20.517 30.338 40.575
BEDE C31 H31C 0.489 20.517 30.338 40.575

!ATOM H31A!
!INVARIOMNAME H1c[@5c1h1h]&C@5c1h1h1h_0!
BEDE H31A C31 0.503 20.493 30.406 40.589

!ATOM H31B!
!INVARIOMNAME H1c[@5c1h1h]&C@5c1h1h1h_0!
BEDE H31B C31 0.503 20.493 30.406 40.589

!ATOM H31C!
!INVARIOMNAME H1c[@5c1h1h]&C@5c1h1h1h_0!
BEDE H31C C31 0.503 20.493 30.406 40.589

!ATOM C32!
!INVARIOMNAME C@6c1h1h1h_0!
BEDE C32 C30 0.687 20.585 30.258 40.575
BEDE C32 H32A 0.489 20.517 30.338 40.575
BEDE C32 H32B 0.489 20.517 30.338 40.575
BEDE C32 H32C 0.489 20.517 30.338 40.575

!ATOM H32A!
!INVARIOMNAME H1c[@5c1h1h]&C@5c1h1h1h_0!
BEDE H32A C32 0.503 20.493 30.406 40.589

!ATOM H32B!
!INVARIOMNAME H1c[@5c1h1h]&C@5c1h1h1h_0!
BEDE H32B C32 0.503 20.493 30.406 40.589

!ATOM H32C!
!INVARIOMNAME H1c[@5c1h1h]&C@5c1h1h1h_0!
BEDE H32C C32 0.503 20.493 30.406 40.589

!ATOM C33!
!INVARIOMNAME 5-C#5o[#5c]#5c[#5n1h1h]1h1h_0!
BEDE C33 O3 1.007 20.500 30.589 40.556
BEDE C33 H33A 0.508 20.750 30.377 40.556
BEDE C33 H33B 0.508 20.750 30.377 40.556
BEDE C33 C34 1.029 20.511 30.266 40.556

!ATOM H33A!
!INVARIOMNAME H@3c&3-C#3o[#3c]#3c[#3o1c1h]1h1h_0!
BEDE H33A C33 0.378 20.458 30.330 40.562

!ATOM H33B!
!INVARIOMNAME H@3c&3-C#3o[#3c]#3c[#3o1c1h]1h1h_0!
BEDE H33B C33 0.378 20.458 30.330 40.562

!ATOM C34!
!INVARIOMNAME 3-C#3c[#3c1c1c]#3c[#3c1h1h]1h1h_0!
BEDE C34 H34A 0.372 20.708 30.402 40.562
BEDE C34 H34B 0.372 20.708 30.402 40.562
BEDE C34 C33 0.759 20.453 30.307 40.562
BEDE C34 C35 0.695 20.457 30.399 40.562

!ATOM H34A!
!INVARIOMNAME H1c[1c1c1h]&C1c1c1h1h_0!
BEDE H34A C34 0.543 20.409 30.382 40.568

!ATOM H34B!
!INVARIOMNAME H1c[1c1c1h]&C1c1c1h1h_0!
BEDE H34B C34 0.543 20.409 30.382 40.568

!ATOM C35!
!INVARIOMNAME 3-C#3c[#3c1c1c]#3c[#3c1h1h]1h1h_0!
BEDE C35 H35A 0.372 20.708 30.402 40.562
BEDE C35 H35B 0.372 20.708 30.402 40.562
BEDE C35 C36 0.751 20.453 30.307 40.562
BEDE C35 C34 0.695 20.457 30.399 40.562

!ATOM H35A!
!INVARIOMNAME H1c[@5c1c1h]&C@5c1c1h1h_0!
BEDE H35A C35 0.447 20.395 30.351 40.564

!ATOM H35B!
!INVARIOMNAME H1c[@5c1c1h]&C@5c1c1h1h_0!
BEDE H35B C35 0.447 20.395 30.351 40.564

!ATOM C36!
!INVARIOMNAME 5-C#5o[#5c]#5c[#5n1h1h]1h1h_0!
BEDE C36 O3 1.008 20.500 30.589 40.556
BEDE C36 H36A 0.508 20.750 30.377 40.556
BEDE C36 H36B 0.508 20.750 30.377 40.556
BEDE C36 C35 1.019 20.511 30.266 40.556

!ATOM H36A!
!INVARIOMNAME H@3c&3-C#3o[#3c]#3c[#3o1c1h]1h1h_0!
BEDE H36A C36 0.378 20.458 30.330 40.562

!ATOM H36B!
!INVARIOMNAME H@3c&3-C#3o[#3c]#3c[#3o1c1h]1h1h_0!
BEDE H36B C36 0.378 20.458 30.330 40.562

!ATOM O2A!

!ATOM N2A!

!ATOM C12A!

!ATOM H12A!

!ATOM H12B!

!ATOM C13A!

!ATOM H13A!

!ATOM H13B!

!ATOM C14A!

!ATOM H14A!

!ATOM H14B!

!ATOM C15A!

!ATOM H15A!

!ATOM H15B!

!ATOM C16A!

!ATOM H16A!

!ATOM H16B!

!ATOM O2B!

!ATOM N2B!

!ATOM C12B!

!ATOM H12C!

!ATOM H12D!

!ATOM C13B!

!ATOM H13C!

!ATOM H13D!

!ATOM C14B!

!ATOM H14C!

!ATOM H14D!

!ATOM C15B!

!ATOM H15C!

!ATOM H15D!

!ATOM C16B!

!ATOM H16C!

!ATOM H16D!
;
83791
